data_4302427
loop_
_publ_author_name
'Zhaorui Pan'
'Jiao Xu'
'Hegen Zheng'
'Kexuan Huang'
'Yizhi Li'
'Zijian Guo'
'Stuart R. Batten'

_publ_section_title
;
Three New Heterothiometallic Cluster Polymers with Fascinating Topologies
;
_journal_name_full 'Inorganic Chemistry'
_journal_page_first 5772
_journal_page_last 5778
_journal_paper_doi 10.1021/ic802457j
_journal_volume 48
_journal_year 2009
_chemical_formula_moiety '2(C15 H12 Cu3 I Mo N3 O S3), H2 O'
_chemical_formula_sum 'C30 H26 Cu6 I2 Mo2 N6 O3 S6'
_chemical_formula_weight 1537.85
_chemical_name_systematic
; 
 ? 
;
_space_group_IT_number 167
_symmetry_cell_setting trigonal
_symmetry_space_group_name_Hall '-R 3 2"c'
_symmetry_space_group_name_H-M 'R -3 c :H'
_atom_sites_solution_hydrogens geom
_atom_sites_solution_primary direct
_atom_sites_solution_secondary difmap
_audit_creation_method SHELXL-97
_cell_angle_alpha 90.00
_cell_angle_beta 90.00
_cell_angle_gamma 120.00
_cell_formula_units_Z 6
_cell_length_a 13.4384(14)
_cell_length_b 13.4384(14)
_cell_length_c 40.600(7)
_cell_measurement_reflns_used 527
_cell_measurement_temperature 291(2)
_cell_measurement_theta_max 21.72
_cell_measurement_theta_min 2.61
_cell_volume 6349.7(14)
_computing_cell_refinement SMART
_computing_data_collection 'SMART (Bruker, 2000)'
_computing_data_reduction 'SAINT (Bruker, 2000)'
_computing_molecular_graphics SHELXTL
_computing_publication_material SHELXTL
_computing_structure_refinement SHELXTL
_computing_structure_solution 'SHELXTL (Bruker, 2000)'
_diffrn_ambient_temperature 291(2)
_diffrn_measured_fraction_theta_full 1.000
_diffrn_measured_fraction_theta_max 1.000
_diffrn_measurement_device_type 'Bruker Smart Aepex CCD '
_diffrn_measurement_method 'phi and omega scans'
_diffrn_radiation_monochromator graphite
_diffrn_radiation_source 'sealed tube'
_diffrn_radiation_type MoK\a
_diffrn_radiation_wavelength 0.71073
_diffrn_reflns_av_R_equivalents 0.0625
_diffrn_reflns_av_sigmaI/netI 0.0522
_diffrn_reflns_limit_h_max 16
_diffrn_reflns_limit_h_min -16
_diffrn_reflns_limit_k_max 16
_diffrn_reflns_limit_k_min -16
_diffrn_reflns_limit_l_max 29
_diffrn_reflns_limit_l_min -49
_diffrn_reflns_number 10744
_diffrn_reflns_theta_full 25.99
_diffrn_reflns_theta_max 25.99
_diffrn_reflns_theta_min 2.02
_exptl_absorpt_coefficient_mu 5.321
_exptl_absorpt_correction_T_max 0.35
_exptl_absorpt_correction_T_min 0.26
_exptl_absorpt_correction_type multi-scan
_exptl_absorpt_process_details 'SADABS(Bruker, 2000)'
_exptl_crystal_colour red
_exptl_crystal_density_diffrn 2.413
_exptl_crystal_density_method 'not measured'
_exptl_crystal_description prism
_exptl_crystal_F_000 4392
_exptl_crystal_size_max 0.28
_exptl_crystal_size_mid 0.22
_exptl_crystal_size_min 0.20
_refine_diff_density_max 1.813
_refine_diff_density_min -2.343
_refine_diff_density_rms 0.209
_refine_ls_extinction_method none
_refine_ls_goodness_of_fit_ref 1.073
_refine_ls_hydrogen_treatment constr
_refine_ls_matrix_type full
_refine_ls_number_parameters 84
_refine_ls_number_reflns 1394
_refine_ls_number_restraints 0
_refine_ls_restrained_S_all 1.073
_refine_ls_R_factor_all 0.1007
_refine_ls_R_factor_gt 0.0717
_refine_ls_shift/su_max 0.000
_refine_ls_shift/su_mean 0.000
_refine_ls_structure_factor_coef Fsqd
_refine_ls_weighting_details 'calc w=1/[\s^2^(Fo^2^)+(0.19P)^2^+1.99P] where P=(Fo^2^+2Fc^2^)/3'
_refine_ls_weighting_scheme calc
_refine_ls_wR_factor_gt 0.2555
_refine_ls_wR_factor_ref 0.2717
_reflns_number_gt 1011
_reflns_number_total 1394
_reflns_threshold_expression >2sigma(I)
_cod_data_source_file ic802457j_si_002_1.cif
_cod_data_source_block 1
_cod_original_sg_symbol_H-M 'R -3 c'
_cod_database_code 4302427

loop_
_symmetry_equiv_pos_as_xyz
'x, y, z'
'-y, x-y, z'
'-x+y, -x, z'
'y, x, -z+1/2'
'-x, -x+y, -z+1/2'
'x-y, -y, -z+1/2'
'x+2/3, y+1/3, z+1/3'
'-y+2/3, x-y+1/3, z+1/3'
'-x+y+2/3, -x+1/3, z+1/3'
'y+2/3, x+1/3, -z+5/6'
'-x+2/3, -x+y+1/3, -z+5/6'
'x-y+2/3, -y+1/3, -z+5/6'
'x+1/3, y+2/3, z+2/3'
'-y+1/3, x-y+2/3, z+2/3'
'-x+y+1/3, -x+2/3, z+2/3'
'y+1/3, x+2/3, -z+7/6'
'-x+1/3, -x+y+2/3, -z+7/6'
'x-y+1/3, -y+2/3, -z+7/6'
'-x, -y, -z'
'y, -x+y, -z'
'x-y, x, -z'
'-y, -x, z-1/2'
'x, x-y, z-1/2'
'-x+y, y, z-1/2'
'-x+2/3, -y+1/3, -z+1/3'
'y+2/3, -x+y+1/3, -z+1/3'
'x-y+2/3, x+1/3, -z+1/3'
'-y+2/3, -x+1/3, z-1/6'
'x+2/3, x-y+1/3, z-1/6'
'-x+y+2/3, y+1/3, z-1/6'
'-x+1/3, -y+2/3, -z+2/3'
'y+1/3, -x+y+2/3, -z+2/3'
'x-y+1/3, x+2/3, -z+2/3'
'-y+1/3, -x+2/3, z+1/6'
'x+1/3, x-y+2/3, z+1/6'
'-x+y+1/3, y+2/3, z+1/6'

loop_
_atom_site_label
_atom_site_type_symbol
_atom_site_fract_x
_atom_site_fract_y
_atom_site_fract_z
_atom_site_U_iso_or_equiv
_atom_site_adp_type
_atom_site_occupancy
_atom_site_symmetry_multiplicity
_atom_site_calc_flag
_atom_site_refinement_flags
_atom_site_disorder_assembly
_atom_site_disorder_group
C1 C 0.4194(12) -0.0046(11) 0.3141(4) 0.043(3) Uani 1 1 d . . .
H1 H 0.4942 0.0111 0.3178 0.051 Uiso 1 1 calc R . .
C2 C 0.3330(11) -0.0946(10) 0.3291(3) 0.034(3) Uani 1 1 d . . .
H2 H 0.3486 -0.1413 0.3425 0.041 Uiso 1 1 calc R . .
C3 C 0.2165(12) -0.1206(12) 0.3251(4) 0.045(3) Uani 1 1 d . . .
C4 C 0.2030(12) -0.0411(11) 0.3038(4) 0.051(4) Uani 1 1 d . . .
H4 H 0.1297 -0.0519 0.3006 0.061 Uiso 1 1 calc R . .
C5 C 0.2890(11) 0.0444(12) 0.2892(4) 0.046(3) Uani 1 1 d . . .
H5 H 0.2755 0.0923 0.2757 0.055 Uiso 1 1 calc R . .
Cu1 Cu 0.52706(13) 0.18865(13) 0.26889(5) 0.0412(6) Uani 1 1 d . . .
I1 I 0.6667 0.3333 0.30330(4) 0.0405(6) Uani 1 3 d S . .
Mo1 Mo 0.6667 0.3333 0.22287(6) 0.0412(7) Uani 1 3 d S . .
N1 N 0.4017(9) 0.0663(9) 0.2931(3) 0.037(3) Uani 1 1 d . . .
O1 O 0.6667 0.3333 0.1816(5) 0.043(4) Uani 1 3 d S . .
O2 O 0.6667 0.3333 0.0833 0.071(9) Uani 1 6 d S . .
H2A H 0.7253 0.3940 0.0764 0.106 Uiso 0.1667 1 d PR . .
H2B H 0.6687 0.2747 0.0764 0.106 Uiso 0.1667 1 d PR . .
S1 S 0.5090(3) 0.3320(3) 0.24548(7) 0.0358(8) Uani 1 1 d . . .

loop_
_atom_site_aniso_label
_atom_site_aniso_U_11
_atom_site_aniso_U_22
_atom_site_aniso_U_33
_atom_site_aniso_U_23
_atom_site_aniso_U_13
_atom_site_aniso_U_12
C1 0.036(7) 0.039(7) 0.053(8) -0.002(6) -0.002(6) 0.019(6)
C2 0.038(6) 0.034(6) 0.026(6) 0.002(5) -0.006(5) 0.014(5)
C3 0.044(8) 0.036(7) 0.046(8) 0.006(6) 0.001(6) 0.013(7)
C4 0.038(7) 0.037(7) 0.064(10) -0.001(7) 0.002(7) 0.010(6)
C5 0.033(7) 0.040(7) 0.051(9) -0.009(6) -0.010(6) 0.008(6)
Cu1 0.0316(9) 0.0330(9) 0.0548(12) 0.0057(7) 0.0064(7) 0.0130(7)
I1 0.0400(7) 0.0400(7) 0.0456(10) 0.000 0.000 0.0200(3)
Mo1 0.0375(8) 0.0375(8) 0.0486(14) 0.000 0.000 0.0188(4)
N1 0.029(5) 0.037(5) 0.043(7) -0.002(4) -0.008(4) 0.015(4)
O1 0.036(5) 0.036(5) 0.056(11) 0.000 0.000 0.018(3)
O2 0.071(13) 0.071(13) 0.07(2) 0.000 0.000 0.036(7)
S1 0.0409(17) 0.0462(18) 0.0219(15) 0.0023(12) 0.0039(12) 0.0229(14)

loop_
_atom_type_symbol
_atom_type_description
_atom_type_scat_dispersion_real
_atom_type_scat_dispersion_imag
_atom_type_scat_source
C C 0.0033 0.0016 'International Tables Vol C Tables 4.2.6.8 and 6.1.1.4'
H H 0.0000 0.0000 'International Tables Vol C Tables 4.2.6.8 and 6.1.1.4'
N N 0.0061 0.0033 'International Tables Vol C Tables 4.2.6.8 and 6.1.1.4'
S S 0.1246 0.1234 'International Tables Vol C Tables 4.2.6.8 and 6.1.1.4'
I I -0.4742 1.8119 'International Tables Vol C Tables 4.2.6.8 and 6.1.1.4'
O O 0.0106 0.0060 'International Tables Vol C Tables 4.2.6.8 and 6.1.1.4'
Mo Mo -1.6832 0.6857 'International Tables Vol C Tables 4.2.6.8 and 6.1.1.4'
Cu Cu 0.3201 1.2651 'International Tables Vol C Tables 4.2.6.8 and 6.1.1.4'

loop_
_geom_angle_atom_site_label_1
_geom_angle_atom_site_label_2
_geom_angle_atom_site_label_3
_geom_angle
_geom_angle_site_symmetry_1
_geom_angle_site_symmetry_3
_geom_angle_publ_flag
C2 C1 N1 122.3(12) . . ?
C2 C1 H1 118.8 . . ?
N1 C1 H1 118.8 . . ?
C1 C2 C3 121.2(12) . . ?
C1 C2 H2 119.4 . . ?
C3 C2 H2 119.4 . . ?
C2 C3 C4 114.3(12) . . ?
C2 C3 C3 125.7(16) . 31_545 ?
C4 C3 C3 119.9(17) . 31_545 ?
C5 C4 C3 122.7(15) . . ?
C5 C4 H4 118.6 . . ?
C3 C4 H4 118.6 . . ?
C4 C5 N1 121.7(15) . . ?
C4 C5 H5 119.2 . . ?
N1 C5 H5 119.2 . . ?
N1 Cu1 S1 125.2(3) . 2_655 ?
N1 Cu1 S1 121.2(3) . . ?
S1 Cu1 S1 110.03(17) 2_655 . ?
N1 Cu1 I1 113.2(3) . . ?
S1 Cu1 I1 87.50(10) 2_655 . ?
S1 Cu1 I1 85.83(10) . . ?
N1 Cu1 Mo1 166.0(3) . . ?
S1 Cu1 Mo1 55.40(9) 2_655 . ?
S1 Cu1 Mo1 54.79(8) . . ?
I1 Cu1 Mo1 80.52(7) . . ?
Cu1 I1 Cu1 88.72(8) 2_655 . ?
Cu1 I1 Cu1 88.72(8) 2_655 3_665 ?
Cu1 I1 Cu1 88.72(8) . 3_665 ?
Cu1 I1 I1 126.17(5) 2_655 31_655 ?
Cu1 I1 I1 126.17(5) . 31_655 ?
Cu1 I1 I1 126.17(5) 3_665 31_655 ?
O1 Mo1 S1 113.51(9) . 2_655 ?
O1 Mo1 S1 113.51(9) . 3_665 ?
S1 Mo1 S1 105.15(11) 2_655 3_665 ?
O1 Mo1 S1 113.51(9) . . ?
S1 Mo1 S1 105.15(11) 2_655 . ?
S1 Mo1 S1 105.15(10) 3_665 . ?
O1 Mo1 Cu1 134.35(5) . 2_655 ?
S1 Mo1 Cu1 53.61(9) 2_655 2_655 ?
S1 Mo1 Cu1 51.69(9) 3_665 2_655 ?
S1 Mo1 Cu1 112.13(12) . 2_655 ?
O1 Mo1 Cu1 134.35(5) . . ?
S1 Mo1 Cu1 51.69(9) 2_655 . ?
S1 Mo1 Cu1 112.13(12) 3_665 . ?
S1 Mo1 Cu1 53.61(9) . . ?
Cu1 Mo1 Cu1 76.52(8) 2_655 . ?
O1 Mo1 Cu1 134.35(5) . 3_665 ?
S1 Mo1 Cu1 112.13(12) 2_655 3_665 ?
S1 Mo1 Cu1 53.61(9) 3_665 3_665 ?
S1 Mo1 Cu1 51.69(9) . 3_665 ?
Cu1 Mo1 Cu1 76.52(8) 2_655 3_665 ?
Cu1 Mo1 Cu1 76.52(8) . 3_665 ?
C1 N1 C5 117.7(12) . . ?
C1 N1 Cu1 121.4(8) . . ?
C5 N1 Cu1 120.8(10) . . ?
H2A O2 H2B 109.5 . . ?
Cu1 S1 Cu1 95.78(15) 3_665 . ?
Cu1 S1 Mo1 72.91(11) 3_665 . ?
Cu1 S1 Mo1 71.60(11) . . ?

loop_
_geom_bond_atom_site_label_1
_geom_bond_atom_site_label_2
_geom_bond_distance
_geom_bond_site_symmetry_2
_geom_bond_publ_flag
C1 C2 1.335(18) . ?
C1 N1 1.384(17) . ?
C1 H1 0.9300 . ?
C2 C3 1.433(19) . ?
C2 H2 0.9300 . ?
C3 C4 1.45(2) . ?
C3 C3 1.45(3) 31_545 ?
C4 C5 1.30(2) . ?
C4 H4 0.9300 . ?
C5 N1 1.400(16) . ?
C5 H5 0.9300 . ?
Cu1 N1 1.933(11) . ?
Cu1 S1 2.194(4) 2_655 ?
Cu1 S1 2.267(4) . ?
Cu1 I1 2.367(2) . ?
Cu1 Mo1 2.673(2) . ?
I1 Cu1 2.367(2) 2_655 ?
I1 Cu1 2.367(2) 3_665 ?
I1 I1 2.438(3) 31_655 ?
Mo1 O1 1.68(2) . ?
Mo1 S1 2.301(3) 2_655 ?
Mo1 S1 2.301(3) 3_665 ?
Mo1 S1 2.301(3) . ?
Mo1 Cu1 2.673(2) 2_655 ?
Mo1 Cu1 2.673(2) 3_665 ?
O2 H2A 0.8500 . ?
O2 H2B 0.8500 . ?
S1 Cu1 2.194(4) 3_665 ?

loop_
_geom_torsion_atom_site_label_1
_geom_torsion_atom_site_label_2
_geom_torsion_atom_site_label_3
_geom_torsion_atom_site_label_4
_geom_torsion
_geom_torsion_site_symmetry_1
_geom_torsion_site_symmetry_2
_geom_torsion_site_symmetry_3
_geom_torsion_site_symmetry_4
_geom_torsion_publ_flag
N1 C1 C2 C3 -2(2) . . . . ?
C1 C2 C3 C4 0(2) . . . . ?
C1 C2 C3 C3 -176.7(18) . . . 31_545 ?
C2 C3 C4 C5 2(2) . . . . ?
C3 C3 C4 C5 178.1(18) 31_545 . . . ?
C3 C4 C5 N1 -1(2) . . . . ?
N1 Cu1 I1 Cu1 138.4(3) . . . 2_655 ?
S1 Cu1 I1 Cu1 10.95(10) 2_655 . . 2_655 ?
S1 Cu1 I1 Cu1 -99.35(8) . . . 2_655 ?
Mo1 Cu1 I1 Cu1 -44.37(4) . . . 2_655 ?
N1 Cu1 I1 Cu1 -132.8(3) . . . 3_665 ?
S1 Cu1 I1 Cu1 99.69(8) 2_655 . . 3_665 ?
S1 Cu1 I1 Cu1 -10.61(10) . . . 3_665 ?
Mo1 Cu1 I1 Cu1 44.37(4) . . . 3_665 ?
N1 Cu1 I1 I1 2.8(3) . . . 31_655 ?
S1 Cu1 I1 I1 -124.68(9) 2_655 . . 31_655 ?
S1 Cu1 I1 I1 125.02(8) . . . 31_655 ?
Mo1 Cu1 I1 I1 180.0 . . . 31_655 ?
N1 Cu1 Mo1 O1 -10.7(13) . . . . ?
S1 Cu1 Mo1 O1 86.48(11) 2_655 . . . ?
S1 Cu1 Mo1 O1 -88.42(11) . . . . ?
I1 Cu1 Mo1 O1 180.0 . . . . ?
N1 Cu1 Mo1 S1 -97.2(13) . . . 2_655 ?
S1 Cu1 Mo1 S1 -174.90(17) . . . 2_655 ?
I1 Cu1 Mo1 S1 93.52(11) . . . 2_655 ?
N1 Cu1 Mo1 S1 170.6(13) . . . 3_665 ?
S1 Cu1 Mo1 S1 -92.19(9) 2_655 . . 3_665 ?
S1 Cu1 Mo1 S1 92.91(9) . . . 3_665 ?
I1 Cu1 Mo1 S1 1.33(10) . . . 3_665 ?
N1 Cu1 Mo1 S1 77.7(13) . . . . ?
S1 Cu1 Mo1 S1 174.90(17) 2_655 . . . ?
I1 Cu1 Mo1 S1 -91.58(11) . . . . ?
N1 Cu1 Mo1 Cu1 -151.2(13) . . . 2_655 ?
S1 Cu1 Mo1 Cu1 -53.97(12) 2_655 . . 2_655 ?
S1 Cu1 Mo1 Cu1 131.13(11) . . . 2_655 ?
I1 Cu1 Mo1 Cu1 39.55(3) . . . 2_655 ?
N1 Cu1 Mo1 Cu1 129.7(13) . . . 3_665 ?
S1 Cu1 Mo1 Cu1 -133.08(11) 2_655 . . 3_665 ?
S1 Cu1 Mo1 Cu1 52.02(12) . . . 3_665 ?
I1 Cu1 Mo1 Cu1 -39.55(3) . . . 3_665 ?
C2 C1 N1 C5 3(2) . . . . ?
C2 C1 N1 Cu1 -175.0(10) . . . . ?
C4 C5 N1 C1 -2(2) . . . . ?
C4 C5 N1 Cu1 176.2(12) . . . . ?
S1 Cu1 N1 C1 39.9(11) 2_655 . . . ?
S1 Cu1 N1 C1 -163.8(9) . . . . ?
I1 Cu1 N1 C1 -64.2(10) . . . . ?
Mo1 Cu1 N1 C1 127.3(12) . . . . ?
S1 Cu1 N1 C5 -138.1(9) 2_655 . . . ?
S1 Cu1 N1 C5 18.2(12) . . . . ?
I1 Cu1 N1 C5 117.8(10) . . . . ?
Mo1 Cu1 N1 C5 -50.7(19) . . . . ?
N1 Cu1 S1 Cu1 126.2(4) . . . 3_665 ?
S1 Cu1 S1 Cu1 -74.29(18) 2_655 . . 3_665 ?
I1 Cu1 S1 Cu1 11.51(11) . . . 3_665 ?
Mo1 Cu1 S1 Cu1 -69.82(11) . . . 3_665 ?
N1 Cu1 S1 Mo1 -164.0(4) . . . . ?
S1 Cu1 S1 Mo1 -4.47(15) 2_655 . . . ?
I1 Cu1 S1 Mo1 81.34(9) . . . . ?
O1 Mo1 S1 Cu1 -128.89(7) . . . 3_665 ?
S1 Mo1 S1 Cu1 106.47(9) 2_655 . . 3_665 ?
S1 Mo1 S1 Cu1 -4.25(15) 3_665 . . 3_665 ?
Cu1 Mo1 S1 Cu1 50.07(11) 2_655 . . 3_665 ?
Cu1 Mo1 S1 Cu1 102.32(14) . . . 3_665 ?
O1 Mo1 S1 Cu1 128.79(7) . . . . ?
S1 Mo1 S1 Cu1 4.15(15) 2_655 . . . ?
S1 Mo1 S1 Cu1 -106.57(9) 3_665 . . . ?
Cu1 Mo1 S1 Cu1 -52.25(11) 2_655 . . . ?
Cu1 Mo1 S1 Cu1 -102.32(14) 3_665 . . . ?
